data_2203975
loop_
_publ_author_name
'Huang, Xiao-Chun'
'Ng, Seik Weng'

_publ_section_title
;
 Di-\m-iodo-bis[(3-cyanopyridine-\k<i>N</i>)copper(I)]
;
_journal_issue 8
_journal_name_full 'Acta Crystallographica Section E'
_journal_page_first m1055
_journal_page_last m1056
_journal_paper_doi 10.1107/S1600536804015752
_journal_volume 60
_journal_year 2004
_chemical_formula_iupac '[Cu2 I2 (C6 H5 N)4]'
_chemical_formula_moiety '4C6 H4 N2, I2, Cu2'
_chemical_formula_sum 'C24 H16 Cu2 I2 N8'
_chemical_formula_weight 797.33
_chemical_name_systematic
;
Di-\m-iodo-bis[(3-cyanopyridine-\kN)copper(I)]
;
_space_group_IT_number 2
_symmetry_cell_setting triclinic
_symmetry_space_group_name_Hall '-P 1'
_symmetry_space_group_name_H-M 'P -1'
_atom_sites_solution_hydrogens geom
_atom_sites_solution_primary direct
_atom_sites_solution_secondary difmap
_audit_creation_method SHELXL-97
_cell_angle_alpha 92.3720(10)
_cell_angle_beta 95.3540(10)
_cell_angle_gamma 108.6630(10)
_cell_formula_units_Z 1
_cell_length_a 8.0880(6)
_cell_length_b 8.9192(6)
_cell_length_c 9.7063(7)
_cell_measurement_reflns_used 2924
_cell_measurement_temperature 293(2)
_cell_measurement_theta_max 28.3
_cell_measurement_theta_min 2.4
_cell_volume 658.60(8)
_computing_cell_refinement 'SAINT (Bruker, 2002)'
_computing_data_collection 'SMART (Bruker, 2002)'
_computing_data_reduction SAINT
_computing_molecular_graphics 'ORTEPII (Johnson, 1976)'
_computing_publication_material SHELXL97
_computing_structure_refinement 'SHELXL97 (Sheldrick, 1997)'
_computing_structure_solution 'SHELXS97 (Sheldrick, 1997)'
_diffrn_ambient_temperature 293(2)
_diffrn_measured_fraction_theta_full 0.97
_diffrn_measured_fraction_theta_max 0.97
_diffrn_measurement_device_type 'Bruker APEX area-detector'
_diffrn_measurement_method '\f and \w'
_diffrn_radiation_monochromator graphite
_diffrn_radiation_source 'fine-focus sealed tube'
_diffrn_radiation_type MoK\a
_diffrn_radiation_wavelength 0.71073
_diffrn_reflns_av_R_equivalents 0.014
_diffrn_reflns_av_sigmaI/netI 0.024
_diffrn_reflns_limit_h_max 10
_diffrn_reflns_limit_h_min -9
_diffrn_reflns_limit_k_max 11
_diffrn_reflns_limit_k_min -11
_diffrn_reflns_limit_l_max 12
_diffrn_reflns_limit_l_min -11
_diffrn_reflns_number 4801
_diffrn_reflns_theta_full 26.3
_diffrn_reflns_theta_max 26.3
_diffrn_reflns_theta_min 2.11
_diffrn_standards_decay_% 0
_diffrn_standards_interval_count 0
_diffrn_standards_interval_time 0
_diffrn_standards_number 0
_exptl_absorpt_coefficient_mu 3.988
_exptl_absorpt_correction_T_max 0.450
_exptl_absorpt_correction_T_min 0.325
_exptl_absorpt_correction_type multi-scan
_exptl_absorpt_process_details '(SADABS; Bruker, 2002)'
_exptl_crystal_colour Orange
_exptl_crystal_density_diffrn 2.010
_exptl_crystal_density_method 'not measured'
_exptl_crystal_description Block
_exptl_crystal_F_000 380
_exptl_crystal_size_max 0.28
_exptl_crystal_size_mid 0.25
_exptl_crystal_size_min 0.20
_refine_diff_density_max 0.42
_refine_diff_density_min -0.50
_refine_ls_extinction_method none
_refine_ls_goodness_of_fit_ref 1.02
_refine_ls_hydrogen_treatment constr
_refine_ls_matrix_type full
_refine_ls_number_parameters 163
_refine_ls_number_reflns 2565
_refine_ls_number_restraints 0
_refine_ls_restrained_S_all 1.02
_refine_ls_R_factor_all 0.026
_refine_ls_R_factor_gt 0.023
_refine_ls_shift/su_max 0.001
_refine_ls_shift/su_mean 0.000
_refine_ls_structure_factor_coef Fsqd
_refine_ls_weighting_details 'calc w = 1/[\s^2^(Fo^2^)+(0.0357P)^2^+0.0903P] where P = (Fo^2^+2Fc^2^)/3'
_refine_ls_weighting_scheme calc
_refine_ls_wR_factor_gt 0.059
_refine_ls_wR_factor_ref 0.060
_reflns_number_gt 2382
_reflns_number_total 2565
_reflns_threshold_expression I>2\s(I)
_cod_data_source_file bt6482.cif
_cod_data_source_block I
_cod_depositor_comments
;
The following automatic conversions were performed:
'_symmetry_cell_setting' value 'Triclinic' changed to 'triclinic'
according to '/home/saulius/struct/CIF-dictionaries/cif_core.dic'
dictionary named 'cif_core.dic' version 2.4.1 from
2010-06-29.

'_exptl_absorpt_correction_type' value 'Multi-scan' changed
to 'multi-scan' according to
'/home/saulius/struct/CIF-dictionaries/cif_core.dic' dictionary named
'cif_core.dic' version 2.4.1 from 2010-06-29.

Automatic conversion script
Id: cif_fix_enum 1527 2010-12-29 10:47:43Z saulius 

The following automatic conversions were performed:

'_symmetry_cell_setting' value 'Triclinic' changed to 'triclinic'
according to /home/saulius/struct/CIF-dictionaries/cif_core.dic
dictionary named 'cif_core.dic' version 2.4.1 from
2010-06-29.

'_exptl_absorpt_correction_type' value 'Multi-scan'
changed to 'multi-scan' according to
/home/saulius/struct/CIF-dictionaries/cif_core.dic dictionary named
'cif_core.dic' version 2.4.1 from 2010-06-29.

Automatic conversion script
Id: cif_fix_values 1715 2011-07-08 13:25:40Z adriana 
;
_cod_database_code 2203975
_cod_database_fobs_code 2203975

loop_
_symmetry_equiv_pos_as_xyz
'x, y, z'
'-x, -y, -z'

loop_
_atom_site_label
_atom_site_fract_x
_atom_site_fract_y
_atom_site_fract_z
_atom_site_U_iso_or_equiv
_atom_site_adp_type
_atom_site_calc_flag
_atom_site_refinement_flags
_atom_site_occupancy
_atom_site_type_symbol
I1 0.74507(2) 0.44771(2) 0.59156(2) 0.03968(8) Uani d . 1 I
Cu1 0.57912(5) 0.55146(4) 0.38846(4) 0.03980(10) Uani d . 1 Cu
N1 0.5757(3) 0.4170(3) 0.2082(2) 0.0354(5) Uani d . 1 N
N2 1.0137(5) 0.2788(6) -0.0137(4) 0.0900(10) Uani d . 1 N
N3 0.7356(3) 0.7834(3) 0.3670(2) 0.0338(5) Uani d . 1 N
N4 1.3261(4) 1.0176(4) 0.2681(4) 0.0617(8) Uani d . 1 N
C1 0.7219(4) 0.3954(4) 0.1711(3) 0.0408(7) Uani d . 1 C
C2 0.7241(4) 0.3091(4) 0.0500(3) 0.0445(7) Uani d . 1 C
C3 0.5692(4) 0.2394(4) -0.0369(3) 0.0506(8) Uani d . 1 C
C4 0.4196(4) 0.2623(4) 0.0011(3) 0.0513(8) Uani d . 1 C
C5 0.4286(4) 0.3521(4) 0.1228(3) 0.0409(7) Uani d . 1 C
C6 0.8871(5) 0.2927(5) 0.0152(4) 0.0600(10) Uani d . 1 C
C7 0.9021(4) 0.8169(3) 0.3399(3) 0.0370(6) Uani d . 1 C
C8 1.0054(4) 0.9677(3) 0.3155(3) 0.0371(6) Uani d . 1 C
C9 0.9369(4) 1.0907(4) 0.3228(3) 0.0443(7) Uani d . 1 C
C10 0.7662(4) 1.0579(4) 0.3510(4) 0.0465(8) Uani d . 1 C
C11 0.6704(4) 0.9032(3) 0.3721(3) 0.0385(7) Uani d . 1 C
C12 1.1846(4) 0.9944(4) 0.2885(3) 0.0437(7) Uani d . 1 C
H1 0.8263 0.4402 0.2290 0.049 Uiso calc R 1 H
H3 0.5671 0.1793 -0.1181 0.061 Uiso calc R 1 H
H4 0.3132 0.2178 -0.0543 0.062 Uiso calc R 1 H
H5 0.3263 0.3682 0.1463 0.049 Uiso calc R 1 H
H7 0.9504 0.7353 0.3375 0.044 Uiso calc R 1 H
H9 1.0050 1.1937 0.3089 0.053 Uiso calc R 1 H
H10 0.7159 1.1381 0.3558 0.056 Uiso calc R 1 H
H11 0.5547 0.8816 0.3909 0.046 Uiso calc R 1 H

loop_
_atom_site_aniso_label
_atom_site_aniso_U_11
_atom_site_aniso_U_22
_atom_site_aniso_U_33
_atom_site_aniso_U_12
_atom_site_aniso_U_13
_atom_site_aniso_U_23
I1 0.03300(10) 0.04200(10) 0.04610(10) 0.01448(8) 0.00651(8) 0.00365(9)
Cu1 0.0386(2) 0.0376(2) 0.0424(2) 0.0104(2) 0.0095(2) 0.0001(2)
N1 0.0360(10) 0.0370(10) 0.0340(10) 0.0120(10) 0.0080(10) 0.0010(10)
N2 0.050(2) 0.147(4) 0.078(3) 0.046(2) 0.000(2) -0.034(3)
N3 0.0340(10) 0.0320(10) 0.0330(10) 0.0080(10) 0.0050(10) 0.0000(10)
N4 0.048(2) 0.060(2) 0.078(2) 0.0160(10) 0.018(2) 0.011(2)
C1 0.036(2) 0.048(2) 0.037(2) 0.0140(10) 0.0010(10) -0.0040(10)
C2 0.041(2) 0.061(2) 0.037(2) 0.023(2) 0.0060(10) -0.001(2)
C3 0.049(2) 0.070(2) 0.035(2) 0.025(2) 0.0020(10) -0.010(2)
C4 0.041(2) 0.070(2) 0.040(2) 0.018(2) -0.0020(10) -0.009(2)
C5 0.035(2) 0.050(2) 0.040(2) 0.0160(10) 0.0060(10) 0.0000(10)
C6 0.046(2) 0.088(3) 0.047(2) 0.031(2) -0.002(2) -0.021(2)
C7 0.038(2) 0.034(2) 0.039(2) 0.0120(10) 0.0060(10) -0.0010(10)
C8 0.036(2) 0.041(2) 0.030(2) 0.0060(10) 0.0050(10) 0.0010(10)
C9 0.047(2) 0.031(2) 0.050(2) 0.0070(10) 0.0050(10) 0.0050(10)
C10 0.047(2) 0.036(2) 0.059(2) 0.0190(10) 0.004(2) 0.0020(10)
C11 0.037(2) 0.038(2) 0.041(2) 0.0130(10) 0.0020(10) 0.0000(10)
C12 0.043(2) 0.039(2) 0.047(2) 0.0090(10) 0.0100(10) 0.0050(10)

loop_
_atom_type_symbol
_atom_type_description
_atom_type_scat_dispersion_real
_atom_type_scat_dispersion_imag
_atom_type_scat_source
C C 0.0033 0.0016 'International Tables Vol C Tables 4.2.6.8 and 6.1.1.4'
H H 0.0000 0.0000 'International Tables Vol C Tables 4.2.6.8 and 6.1.1.4'
N N 0.0061 0.0033 'International Tables Vol C Tables 4.2.6.8 and 6.1.1.4'
Cu Cu 0.3201 1.2651 'International Tables Vol C Tables 4.2.6.8 and 6.1.1.4'
I I -0.4742 1.8119 'International Tables Vol C Tables 4.2.6.8 and 6.1.1.4'

loop_
_geom_angle_atom_site_label_1
_geom_angle_atom_site_label_2
_geom_angle_atom_site_label_3
_geom_angle_site_symmetry_1
_geom_angle_site_symmetry_3
_geom_angle
_geom_angle_publ_flag
Cu1 I1 Cu1 . 2_666 60.43(2) yes
N1 Cu1 N3 . . 107.55(9) yes
N1 Cu1 I1 . . 107.12(7) yes
N1 Cu1 I1 . 2_666 108.03(7) yes
N3 Cu1 I1 . . 106.07(7) yes
N3 Cu1 I1 . 2_666 107.96(7) yes
I1 Cu1 I1 . 2_666 119.57(2) yes
N1 Cu1 Cu1 . 2_666 126.87(7) no
N3 Cu1 Cu1 . 2_666 125.56(7) no
I1 Cu1 Cu1 . 2_666 59.87(2) no
I1 Cu1 Cu1 2_666 2_666 59.70(2) no
C1 N1 C5 . . 117.3(2) no
C1 N1 Cu1 . . 121.3(2) no
C5 N1 Cu1 . . 121.3(2) no
C11 N3 C7 . . 117.4(2) no
C11 N3 Cu1 . . 121.1(2) no
C7 N3 Cu1 . . 121.3(2) no
N1 C1 C2 . . 122.6(3) no
C1 C2 C3 . . 119.6(3) no
C1 C2 C6 . . 119.7(3) no
C3 C2 C6 . . 120.7(3) no
C4 C3 C2 . . 117.7(3) no
C3 C4 C5 . . 119.3(3) no
N1 C5 C4 . . 123.6(3) no
N2 C6 C2 . . 179.1(4) no
N3 C7 C8 . . 122.7(3) no
C7 C8 C9 . . 119.3(3) no
C7 C8 C12 . . 119.3(3) no
C9 C8 C12 . . 121.4(3) no
C10 C9 C8 . . 118.6(3) no
C9 C10 C11 . . 118.7(3) no
N3 C11 C10 . . 123.4(3) no
N4 C12 C8 . . 179.0(4) no
N1 C1 H1 . . 118.7 no
C2 C1 H1 . . 118.7 no
C4 C3 H3 . . 121.2 no
C2 C3 H3 . . 121.2 no
C3 C4 H4 . . 120.4 no
C5 C4 H4 . . 120.4 no
N1 C5 H5 . . 118.2 no
C4 C5 H5 . . 118.2 no
N3 C7 H7 . . 118.7 no
C8 C7 H7 . . 118.7 no
C10 C9 H9 . . 120.7 no
C8 C9 H9 . . 120.7 no
C9 C10 H10 . . 120.7 no
C11 C10 H10 . . 120.7 no
N3 C11 H11 . . 118.3 no
C10 C11 H11 . . 118.3 no

loop_
_geom_bond_atom_site_label_1
_geom_bond_atom_site_label_2
_geom_bond_site_symmetry_2
_geom_bond_distance
_geom_bond_publ_flag
I1 Cu1 . 2.6450(5) yes
I1 Cu1 2_666 2.6496(5) yes
Cu1 N1 . 2.073(2) yes
Cu1 N3 . 2.082(2) yes
Cu1 I1 2_666 2.6496(5) no
Cu1 Cu1 2_666 2.6643(8) no
N1 C1 . 1.336(4) no
N1 C5 . 1.332(4) no
N2 C6 . 1.128(5) no
N3 C11 . 1.336(4) no
N3 C7 . 1.337(4) no
N4 C12 . 1.134(4) no
C1 C2 . 1.383(4) no
C2 C3 . 1.389(5) no
C2 C6 . 1.441(5) no
C3 C4 . 1.370(5) no
C4 C5 . 1.382(5) no
C7 C8 . 1.382(4) no
C8 C9 . 1.380(4) no
C8 C12 . 1.443(4) no
C9 C10 . 1.374(5) no
C10 C11 . 1.384(4) no
C1 H1 . 0.93 no
C3 H3 . 0.93 no
C4 H4 . 0.93 no
C5 H5 . 0.93 no
C7 H7 . 0.93 no
C9 H9 . 0.93 no
C10 H10 . 0.93 no
C11 H11 . 0.93 no

loop_
_geom_torsion_atom_site_label_1
_geom_torsion_atom_site_label_2
_geom_torsion_atom_site_label_3
_geom_torsion_atom_site_label_4
_geom_torsion_site_symmetry_1
_geom_torsion_site_symmetry_4
_geom_torsion
_geom_torsion_publ_flag
Cu1 I1 Cu1 N1 2_666 . -123.17(7) no
Cu1 I1 Cu1 N3 2_666 . 122.18(7) no
Cu1 I1 Cu1 I1 2_666 2_666 0.0 no
N3 Cu1 N1 C1 . . 63.8(2) no
I1 Cu1 N1 C1 . . -49.8(2) no
I1 Cu1 N1 C1 2_666 . -179.9(2) no
Cu1 Cu1 N1 C1 2_666 . -114.7(2) no
N3 Cu1 N1 C5 . . -114.4(2) no
I1 Cu1 N1 C5 . . 132.0(2) no
I1 Cu1 N1 C5 2_666 . 1.9(2) no
Cu1 Cu1 N1 C5 2_666 . 67.1(2) no
N1 Cu1 N3 C11 . . 119.8(2) no
I1 Cu1 N3 C11 . . -125.9(2) no
I1 Cu1 N3 C11 2_666 . 3.4(2) no
Cu1 Cu1 N3 C11 2_666 . -61.7(2) no
N1 Cu1 N3 C7 . . -56.5(2) no
I1 Cu1 N3 C7 . . 57.9(2) no
I1 Cu1 N3 C7 2_666 . -172.9(2) no
Cu1 Cu1 N3 C7 2_666 . 122.0(2) no
C5 N1 C1 C2 . . -0.3(4) no
Cu1 N1 C1 C2 . . -178.6(2) no
N1 C1 C2 C3 . . -0.9(5) no
N1 C1 C2 C6 . . 179.0(3) no
C1 C2 C3 C4 . . 1.1(5) no
C6 C2 C3 C4 . . -178.8(4) no
C2 C3 C4 C5 . . -0.1(5) no
C1 N1 C5 C4 . . 1.4(5) no
Cu1 N1 C5 C4 . . 179.7(3) no
C3 C4 C5 N1 . . -1.2(5) no
C11 N3 C7 C8 . . -1.1(4) no
Cu1 N3 C7 C8 . . 175.4(2) no
N3 C7 C8 C9 . . 1.8(5) no
N3 C7 C8 C12 . . 179.4(3) no
C7 C8 C9 C10 . . -1.5(5) no
C12 C8 C9 C10 . . -179.0(3) no
C8 C9 C10 C11 . . 0.5(5) no
C7 N3 C11 C10 . . 0.0(4) no
Cu1 N3 C11 C10 . . -176.4(2) no
C9 C10 C11 N3 . . 0.2(5) no
